data_2222898
loop_
_publ_author_name
'Fun, Hoong-Kun'
'Goh, Jia Hao'
'Vijesh, A. M.'
'Padaki, Mahesh'
'Isloor, Arun M.'

_publ_section_title 4-Amino-3-(<i>p</i>-tolyloxymethyl)-1<i>H</i>-1,2,4-triazole-5(4<i>H</i>)-thione
_journal_coeditor_code TK2497
_journal_issue 8
_journal_name_full 'Acta Crystallographica Section E'
_journal_page_first o1918
_journal_page_last o1919
_journal_paper_doi 10.1107/S1600536809027664
_journal_volume 65
_journal_year 2009
_chemical_formula_iupac 'C10 H12 N4 O S'
_chemical_formula_moiety 'C10 H12 N4 O S'
_chemical_formula_sum 'C10 H12 N4 O S'
_chemical_formula_weight 236.30
_chemical_name_systematic 4-Amino-3-(<i>p</i>-tolyloxymethyl)-1<i>H</i>-1,2,4-triazole-5(4<i>H</i>)-thione
_space_group_IT_number 2
_symmetry_cell_setting triclinic
_symmetry_space_group_name_Hall '-P 1'
_symmetry_space_group_name_H-M 'P -1'
_atom_sites_solution_hydrogens geom
_atom_sites_solution_primary direct
_atom_sites_solution_secondary difmap
_audit_creation_method SHELXL-97
_cell_angle_alpha 89.3520(10)
_cell_angle_beta 83.1570(10)
_cell_angle_gamma 65.5620(10)
_cell_formula_units_Z 2
_cell_length_a 5.99770(10)
_cell_length_b 6.40020(10)
_cell_length_c 15.5506(2)
_cell_measurement_reflns_used 9925
_cell_measurement_temperature 100.00(10)
_cell_measurement_theta_max 35.2
_cell_measurement_theta_min 2.6
_cell_volume 539.105(15)
_computing_cell_refinement 'SAINT (Bruker, 2005)'
_computing_data_collection 'APEX2 (Bruker, 2005)'
_computing_data_reduction 'SAINT (Bruker, 2005)'
_computing_molecular_graphics 'SHELXTL (Sheldrick, 2008)'
_computing_publication_material
;
SHELXTL (Sheldrick, 2008) and PLATON (Spek, 2009)
;
_computing_structure_refinement 'SHELXTL (Sheldrick, 2008)'
_computing_structure_solution 'SHELXTL (Sheldrick, 2008)'
_diffrn_ambient_temperature 100.00(10)
_diffrn_measured_fraction_theta_full 0.992
_diffrn_measured_fraction_theta_max 0.992
_diffrn_measurement_device_type
;
Bruker SMART APEXII CCD area-detector
;
_diffrn_measurement_method '\f and \w'
_diffrn_radiation_monochromator graphite
_diffrn_radiation_source 'fine-focus sealed tube'
_diffrn_radiation_type MoK\a
_diffrn_radiation_wavelength 0.71073
_diffrn_reflns_av_R_equivalents 0.022
_diffrn_reflns_av_sigmaI/netI 0.019
_diffrn_reflns_limit_h_max 9
_diffrn_reflns_limit_h_min -9
_diffrn_reflns_limit_k_max 10
_diffrn_reflns_limit_k_min -10
_diffrn_reflns_limit_l_max 24
_diffrn_reflns_limit_l_min -25
_diffrn_reflns_number 19910
_diffrn_reflns_theta_full 35.0
_diffrn_reflns_theta_max 35.0
_diffrn_reflns_theta_min 2.6
_diffrn_standards_number 0
_exptl_absorpt_coefficient_mu 0.284
_exptl_absorpt_correction_T_max 0.975
_exptl_absorpt_correction_T_min 0.878
_exptl_absorpt_correction_type multi-scan
_exptl_absorpt_process_details '(<i>SADABS</i>; Bruker, 2005)'
_exptl_crystal_colour colourless
_exptl_crystal_density_diffrn 1.456
_exptl_crystal_density_method 'not measured'
_exptl_crystal_description plate
_exptl_crystal_F_000 248
_exptl_crystal_size_max 0.47
_exptl_crystal_size_mid 0.30
_exptl_crystal_size_min 0.09
_refine_diff_density_max 0.59
_refine_diff_density_min -0.33
_refine_ls_extinction_method none
_refine_ls_goodness_of_fit_ref 1.05
_refine_ls_hydrogen_treatment mixed
_refine_ls_matrix_type full
_refine_ls_number_parameters 193
_refine_ls_number_reflns 4712
_refine_ls_number_restraints 0
_refine_ls_restrained_S_all 1.05
_refine_ls_R_factor_all 0.036
_refine_ls_R_factor_gt 0.032
_refine_ls_shift/su_max 0.001
_refine_ls_shift/su_mean 0.000
_refine_ls_structure_factor_coef Fsqd
_refine_ls_weighting_details 'calc w=1/[\s^2^(Fo^2^)+(0.0648P)^2^+0.0513P] where P=(Fo^2^+2Fc^2^)/3'
_refine_ls_weighting_scheme calc
_refine_ls_wR_factor_gt 0.091
_refine_ls_wR_factor_ref 0.095
_reflns_number_gt 4228
_reflns_number_total 4712
_reflns_threshold_expression I>2\s(I)
_cod_data_source_file tk2497.cif
_cod_data_source_block I
_cod_depositor_comments
;
The following automatic conversions were performed:
'_symmetry_cell_setting' value 'Triclinic' changed to 'triclinic'
according to '/home/saulius/struct/CIF-dictionaries/cif_core.dic'
dictionary named 'cif_core.dic' version 2.4.1 from 2010-06-29.

Automatic conversion script
Id: cif_fix_enum 1527 2010-12-29 10:47:43Z saulius 

The following automatic conversions were performed:

'_symmetry_cell_setting' value 'Triclinic' changed to 'triclinic'
according to /home/saulius/struct/CIF-dictionaries/cif_core.dic
dictionary named 'cif_core.dic' version 2.4.1 from 2010-06-29.

Automatic conversion script
Id: cif_fix_values 1715 2011-07-08 13:25:40Z adriana 
;
_cod_original_cell_volume 539.105(14)
_cod_database_code 2222898
_cod_database_fobs_code 2222898

loop_
_symmetry_equiv_pos_as_xyz
'x, y, z'
'-x, -y, -z'

loop_
_atom_site_type_symbol
_atom_site_label
_atom_site_fract_x
_atom_site_fract_y
_atom_site_fract_z
_atom_site_U_iso_or_equiv
_atom_site_adp_type
_atom_site_calc_flag
_atom_site_refinement_flags
_atom_site_occupancy
_atom_site_disorder_assembly
_atom_site_disorder_group
S S1 0.84328(3) 0.26155(3) 0.040453(11) 0.01525(6) Uani d . 1 . .
O O1 0.06661(10) 1.12912(9) 0.24927(4) 0.01568(10) Uani d . 1 . .
N N1 0.49686(12) 0.89098(11) 0.14036(4) 0.01591(11) Uani d . 1 . .
N N2 0.69184(11) 0.71323(11) 0.09371(4) 0.01581(11) Uani d . 1 . .
H H1N2 0.820(2) 0.732(2) 0.0596(9) 0.024(3) Uiso d . 1 . .
N N3 0.43624(11) 0.57330(10) 0.13942(4) 0.01199(10) Uani d . 1 . .
N N4 0.30133(12) 0.43979(11) 0.15295(4) 0.01506(11) Uani d . 1 . .
H H1N4 0.405(2) 0.293(3) 0.1674(9) 0.023(3) Uiso d . 1 . .
H H2N4 0.258(3) 0.419(3) 0.1018(10) 0.035(4) Uiso d . 1 . .
C C1 0.66067(12) 0.51754(12) 0.09031(4) 0.01305(11) Uani d . 1 . .
C C2 0.34451(12) 0.79838(12) 0.16710(4) 0.01274(11) Uani d . 1 . .
C C3 0.09665(12) 0.91116(11) 0.21854(5) 0.01325(11) Uani d . 1 . .
H H3A -0.034(2) 0.927(2) 0.1804(8) 0.018(3) Uiso d . 1 . .
H H3B 0.086(2) 0.808(2) 0.2649(8) 0.016(3) Uiso d . 1 . .
C C4 -0.16049(12) 1.26194(12) 0.29390(4) 0.01307(12) Uani d . 1 . .
C C5 -0.34570(13) 1.18698(13) 0.31707(5) 0.01573(12) Uani d . 1 . .
H H5A -0.333(2) 1.039(2) 0.2991(9) 0.026(3) Uiso d . 1 . .
C C6 -0.56524(13) 1.33505(13) 0.36639(5) 0.01718(13) Uani d . 1 . .
H H6A -0.682(3) 1.275(2) 0.3802(9) 0.027(3) Uiso d . 1 . .
C C7 -0.60421(13) 1.55609(12) 0.39238(5) 0.01587(13) Uani d . 1 . .
C C8 -0.41667(15) 1.62850(13) 0.36627(5) 0.01808(13) Uani d . 1 . .
H H8A -0.443(3) 1.785(3) 0.3837(9) 0.028(3) Uiso d . 1 . .
C C9 -0.19792(14) 1.48515(12) 0.31738(5) 0.01693(13) Uani d . 1 . .
H H9A -0.070(3) 1.533(3) 0.2975(10) 0.031(4) Uiso d . 1 . .
C C10 -0.83720(14) 1.71372(15) 0.44753(5) 0.02093(15) Uani d . 1 . .
H H10A -0.902(3) 1.871(3) 0.4283(11) 0.042(4) Uiso d . 1 . .
H H10B -0.971(3) 1.672(3) 0.4484(11) 0.046(4) Uiso d . 1 . .
H H10C -0.807(3) 1.720(3) 0.5070(12) 0.049(5) Uiso d . 1 . .

loop_
_atom_site_aniso_label
_atom_site_aniso_U_11
_atom_site_aniso_U_22
_atom_site_aniso_U_33
_atom_site_aniso_U_12
_atom_site_aniso_U_13
_atom_site_aniso_U_23
S1 0.01469(9) 0.01076(8) 0.01619(9) -0.00247(6) 0.00295(6) -0.00124(6)
O1 0.0137(2) 0.0113(2) 0.0208(2) -0.00540(17) 0.00364(18) -0.00495(18)
N1 0.0146(2) 0.0125(2) 0.0193(3) -0.0056(2) 0.0033(2) -0.0034(2)
N2 0.0138(2) 0.0134(2) 0.0194(3) -0.0062(2) 0.0036(2) -0.0032(2)
N3 0.0118(2) 0.0090(2) 0.0141(2) -0.00392(18) 0.00088(18) -0.00093(18)
N4 0.0165(3) 0.0110(2) 0.0186(3) -0.0073(2) 0.0007(2) 0.0000(2)
C1 0.0118(2) 0.0120(3) 0.0136(3) -0.0037(2) 0.0004(2) -0.0002(2)
C2 0.0130(2) 0.0099(2) 0.0139(3) -0.0038(2) 0.0002(2) -0.0013(2)
C3 0.0126(3) 0.0095(2) 0.0156(3) -0.0035(2) 0.0018(2) -0.0025(2)
C4 0.0125(3) 0.0106(3) 0.0143(3) -0.0035(2) 0.0008(2) -0.0015(2)
C5 0.0140(3) 0.0128(3) 0.0195(3) -0.0055(2) 0.0011(2) -0.0024(2)
C6 0.0134(3) 0.0163(3) 0.0199(3) -0.0051(2) 0.0015(2) -0.0026(2)
C7 0.0141(3) 0.0143(3) 0.0147(3) -0.0017(2) -0.0003(2) -0.0011(2)
C8 0.0192(3) 0.0113(3) 0.0204(3) -0.0041(2) 0.0018(2) -0.0028(2)
C9 0.0179(3) 0.0117(3) 0.0201(3) -0.0064(2) 0.0028(2) -0.0026(2)
C10 0.0164(3) 0.0199(3) 0.0193(3) -0.0011(3) 0.0014(2) -0.0041(3)

loop_
_atom_type_symbol
_atom_type_description
_atom_type_scat_dispersion_real
_atom_type_scat_dispersion_imag
_atom_type_scat_source
C C 0.0033 0.0016 'International Tables Vol C Tables 4.2.6.8 and 6.1.1.4'
H H 0.0000 0.0000 'International Tables Vol C Tables 4.2.6.8 and 6.1.1.4'
N N 0.0061 0.0033 'International Tables Vol C Tables 4.2.6.8 and 6.1.1.4'
O O 0.0106 0.0060 'International Tables Vol C Tables 4.2.6.8 and 6.1.1.4'
S S 0.1246 0.1234 'International Tables Vol C Tables 4.2.6.8 and 6.1.1.4'

loop_
_geom_angle_atom_site_label_1
_geom_angle_atom_site_label_2
_geom_angle_atom_site_label_3
_geom_angle_site_symmetry_1
_geom_angle_site_symmetry_3
_geom_angle
_geom_angle_publ_flag
C4 O1 C3 . . 115.53(5) ?
C2 N1 N2 . . 103.33(6) ?
C1 N2 N1 . . 113.75(6) ?
C1 N2 H1N2 . . 121.9(9) ?
N1 N2 H1N2 . . 123.5(9) ?
C2 N3 C1 . . 108.49(6) ?
C2 N3 N4 . . 122.95(6) ?
C1 N3 N4 . . 128.18(6) ?
N3 N4 H1N4 . . 109.3(8) ?
N3 N4 H2N4 . . 107.2(10) ?
H1N4 N4 H2N4 . . 104.5(13) ?
N2 C1 N3 . . 102.99(6) ?
N2 C1 S1 . . 130.61(6) ?
N3 C1 S1 . . 126.40(5) ?
N1 C2 N3 . . 111.41(6) ?
N1 C2 C3 . . 127.78(6) ?
N3 C2 C3 . . 120.78(6) ?
O1 C3 C2 . . 108.32(6) ?
O1 C3 H3A . . 110.4(7) ?
C2 C3 H3A . . 109.3(7) ?
O1 C3 H3B . . 113.9(7) ?
C2 C3 H3B . . 107.8(7) ?
H3A C3 H3B . . 107.0(10) ?
O1 C4 C5 . . 124.54(6) ?
O1 C4 C9 . . 115.49(6) ?
C5 C4 C9 . . 119.96(6) ?
C4 C5 C6 . . 119.23(7) ?
C4 C5 H5A . . 122.9(8) ?
C6 C5 H5A . . 117.8(8) ?
C7 C6 C5 . . 121.82(7) ?
C7 C6 H6A . . 122.7(9) ?
C5 C6 H6A . . 115.4(9) ?
C6 C7 C8 . . 117.60(7) ?
C6 C7 C10 . . 122.01(7) ?
C8 C7 C10 . . 120.39(7) ?
C9 C8 C7 . . 121.62(7) ?
C9 C8 H8A . . 120.1(8) ?
C7 C8 H8A . . 118.3(8) ?
C8 C9 C4 . . 119.73(7) ?
C8 C9 H9A . . 122.7(9) ?
C4 C9 H9A . . 117.5(9) ?
C7 C10 H10A . . 112.9(10) ?
C7 C10 H10B . . 114.7(11) ?
H10A C10 H10B . . 104.2(14) ?
C7 C10 H10C . . 110.4(11) ?
H10A C10 H10C . . 107.1(14) ?
H10B C10 H10C . . 107.1(15) ?

loop_
_geom_bond_atom_site_label_1
_geom_bond_atom_site_label_2
_geom_bond_site_symmetry_2
_geom_bond_distance
_geom_bond_publ_flag
S1 C1 . 1.6812(7) ?
O1 C4 . 1.3746(8) ?
O1 C3 . 1.4119(9) ?
N1 C2 . 1.3080(9) ?
N1 N2 . 1.3798(9) ?
N2 C1 . 1.3432(9) ?
N2 H1N2 . 0.932(13) ?
N3 C2 . 1.3657(9) ?
N3 C1 . 1.3734(9) ?
N3 N4 . 1.3988(8) ?
N4 H1N4 . 0.928(14) ?
N4 H2N4 . 0.894(15) ?
C2 C3 . 1.4875(9) ?
C3 H3A . 1.011(12) ?
C3 H3B . 0.986(12) ?
C4 C5 . 1.3913(10) ?
C4 C9 . 1.3970(10) ?
C5 C6 . 1.4012(10) ?
C5 H5A . 0.962(14) ?
C6 C7 . 1.3915(10) ?
C6 H6A . 0.930(14) ?
C7 C8 . 1.4011(11) ?
C7 C10 . 1.5078(10) ?
C8 C9 . 1.3868(10) ?
C8 H8A . 0.984(14) ?
C9 H9A . 0.959(14) ?
C10 H10A . 0.975(17) ?
C10 H10B . 0.944(17) ?
C10 H10C . 0.968(18) ?

loop_
_geom_hbond_atom_site_label_D
_geom_hbond_atom_site_label_H
_geom_hbond_atom_site_label_A
_geom_hbond_site_symmetry_A
_geom_hbond_distance_DH
_geom_hbond_distance_HA
_geom_hbond_distance_DA
_geom_hbond_angle_DHA
_geom_hbond_publ_flag
N2 H1N2 S1 2_765 0.930(13) 2.412(13) 3.3364(7) 172.5(11) yes
N4 H1N4 N1 1_545 0.930(17) 2.428(17) 3.2100(9) 141.6(12) yes
N4 H2N4 S1 2_665 0.894(15) 2.937(16) 3.5456(7) 126.8(12) yes
C10 H10C Cg2 2_486 0.968(18) 2.697(19) 3.6250(9) 160.8(14) yes

loop_
_geom_torsion_atom_site_label_1
_geom_torsion_atom_site_label_2
_geom_torsion_atom_site_label_3
_geom_torsion_atom_site_label_4
_geom_torsion_site_symmetry_1
_geom_torsion_site_symmetry_2
_geom_torsion_site_symmetry_3
_geom_torsion_site_symmetry_4
_geom_torsion
_geom_torsion_publ_flag
C2 N1 N2 C1 . . . . 0.94(8) ?
N1 N2 C1 N3 . . . . -1.56(8) ?
N1 N2 C1 S1 . . . . 178.86(6) ?
C2 N3 C1 N2 . . . . 1.55(8) ?
N4 N3 C1 N2 . . . . 174.57(7) ?
C2 N3 C1 S1 . . . . -178.85(5) ?
N4 N3 C1 S1 . . . . -5.83(11) ?
N2 N1 C2 N3 . . . . 0.13(8) ?
N2 N1 C2 C3 . . . . -177.90(7) ?
C1 N3 C2 N1 . . . . -1.10(8) ?
N4 N3 C2 N1 . . . . -174.56(6) ?
C1 N3 C2 C3 . . . . 177.09(6) ?
N4 N3 C2 C3 . . . . 3.62(10) ?
C4 O1 C3 C2 . . . . 176.18(6) ?
N1 C2 C3 O1 . . . . -11.09(10) ?
N3 C2 C3 O1 . . . . 171.04(6) ?
C3 O1 C4 C5 . . . . 6.66(10) ?
C3 O1 C4 C9 . . . . -174.38(6) ?
O1 C4 C5 C6 . . . . 176.82(7) ?
C9 C4 C5 C6 . . . . -2.10(11) ?
C4 C5 C6 C7 . . . . 0.49(12) ?
C5 C6 C7 C8 . . . . 1.01(11) ?
C5 C6 C7 C10 . . . . -178.28(7) ?
C6 C7 C8 C9 . . . . -0.94(12) ?
C10 C7 C8 C9 . . . . 178.36(7) ?
C7 C8 C9 C4 . . . . -0.64(12) ?
O1 C4 C9 C8 . . . . -176.84(7) ?
C5 C4 C9 C8 . . . . 2.18(12) ?

loop_
_cod_related_entry_id
_cod_related_entry_database
_cod_related_entry_code
1 ChemSpider 894296
